data_2204837
loop_
_publ_author_name
'Krause Bauer, Jeanette A.'
'Edison, Sara E.'
'Baldwin, Michael J.'

_publ_section_title
;
 Bis(ethylenediamine)nickel(II) dinitrate
;
_journal_issue 1
_journal_name_full 'Acta Crystallographica Section E'
_journal_page_first m82
_journal_page_last m84
_journal_paper_doi 10.1107/S1600536804032052
_journal_volume 61
_journal_year 2005
_chemical_formula_iupac '[Ni (C2 H8 N2)2] (N O3)2'
_chemical_formula_moiety 'C4 H16 N4 Ni 2+, 2N O3 -'
_chemical_formula_sum 'C4 H16 N6 Ni O6'
_chemical_formula_weight 302.94
_chemical_name_systematic
;
Bis(ethylenediamine)nickel(II) dinitrate
;
_space_group_IT_number 14
_symmetry_cell_setting monoclinic
_symmetry_space_group_name_Hall '-P 2ybc'
_symmetry_space_group_name_H-M 'P 1 21/c 1'
_atom_sites_solution_hydrogens mixed
_atom_sites_solution_primary direct
_atom_sites_solution_secondary difmap
_audit_creation_method SHELXL-97
_cell_angle_alpha 90.00
_cell_angle_beta 111.9980(10)
_cell_angle_gamma 90.00
_cell_formula_units_Z 2
_cell_length_a 8.2382(2)
_cell_length_b 10.0125(3)
_cell_length_c 7.8277(2)
_cell_measurement_reflns_used 2387
_cell_measurement_temperature 150(2)
_cell_measurement_theta_max 64.99
_cell_measurement_theta_min 4.42
_cell_volume 598.66(3)
_computing_cell_refinement 'SAINT (Bruker, 2002)'
_computing_data_collection 'SMART (Bruker, 2002)'
_computing_data_reduction SAINT
_computing_molecular_graphics SHELXTL
_computing_publication_material SHELXTL
_computing_structure_refinement SHELXTL
_computing_structure_solution 'SHELXTL (Sheldrick, 2003)'
_diffrn_ambient_temperature 150(2)
_diffrn_measured_fraction_theta_full 0.969
_diffrn_measured_fraction_theta_max 0.969
_diffrn_measurement_device_type 'Bruker SMART 6000 CCD'
_diffrn_measurement_method '\w scans'
_diffrn_radiation_source 'fine-focus sealed tube'
_diffrn_radiation_type CuK\a
_diffrn_radiation_wavelength 1.54178
_diffrn_reflns_av_R_equivalents 0.0259
_diffrn_reflns_av_sigmaI/netI 0.0199
_diffrn_reflns_limit_h_max 8
_diffrn_reflns_limit_h_min -9
_diffrn_reflns_limit_k_max 9
_diffrn_reflns_limit_k_min -11
_diffrn_reflns_limit_l_max 8
_diffrn_reflns_limit_l_min -9
_diffrn_reflns_number 3389
_diffrn_reflns_theta_full 66.96
_diffrn_reflns_theta_max 66.96
_diffrn_reflns_theta_min 5.79
_diffrn_standards_decay_% 0
_diffrn_standards_number 0
_exptl_absorpt_coefficient_mu 2.670
_exptl_absorpt_correction_T_max 0.9738
_exptl_absorpt_correction_T_min 0.5115
_exptl_absorpt_correction_type multi-scan
_exptl_absorpt_process_details '(SADABS; Sheldrick, 2003)'
_exptl_crystal_colour 'pale purple'
_exptl_crystal_density_diffrn 1.681
_exptl_crystal_density_meas ?
_exptl_crystal_description plate
_exptl_crystal_F_000 316
_exptl_crystal_size_max 0.29
_exptl_crystal_size_mid 0.11
_exptl_crystal_size_min 0.01
_refine_diff_density_max 0.376
_refine_diff_density_min -0.265
_refine_ls_extinction_method none
_refine_ls_goodness_of_fit_ref 1.084
_refine_ls_hydrogen_treatment constr
_refine_ls_matrix_type full
_refine_ls_number_parameters 79
_refine_ls_number_reflns 1027
_refine_ls_number_restraints 0
_refine_ls_restrained_S_all 1.084
_refine_ls_R_factor_all 0.0345
_refine_ls_R_factor_gt 0.0314
_refine_ls_shift/su_max 0.000
_refine_ls_shift/su_mean 0.000
_refine_ls_structure_factor_coef Fsqd
_refine_ls_weighting_details 'calc w=1/[\s^2^(Fo^2^)+(0.0595P)^2^+0.1767P] where P=(Fo^2^+2Fc^2^)/3'
_refine_ls_weighting_scheme calc
_refine_ls_wR_factor_gt 0.0893
_refine_ls_wR_factor_ref 0.0915
_reflns_number_gt 926
_reflns_number_total 1027
_reflns_threshold_expression I>2\s(I)
_cod_data_source_file ac6145.cif
_cod_data_source_block I
_cod_depositor_comments
;
The following automatic conversions were performed:
'_symmetry_cell_setting' value 'Monoclinic' changed to 'monoclinic'
according to '/home/saulius/struct/CIF-dictionaries/cif_core.dic'
dictionary named 'cif_core.dic' version 2.4.1 from 2010-06-29.

Automatic conversion script
Id: cif_fix_enum 1527 2010-12-29 10:47:43Z saulius 

The following automatic conversions were performed:

'_symmetry_cell_setting' value 'Monoclinic' changed to 'monoclinic'
according to /home/saulius/struct/CIF-dictionaries/cif_core.dic
dictionary named 'cif_core.dic' version 2.4.1 from 2010-06-29.

Automatic conversion script
Id: cif_fix_values 1715 2011-07-08 13:25:40Z adriana 
;
_cod_original_sg_symbol_H-M P21/c
_cod_database_code 2204837
_cod_database_fobs_code 2204837

loop_
_symmetry_equiv_pos_as_xyz
'x, y, z'
'-x, y+1/2, -z+1/2'
'-x, -y, -z'
'x, -y-1/2, z-1/2'

loop_
_atom_site_label
_atom_site_fract_x
_atom_site_fract_y
_atom_site_fract_z
_atom_site_U_iso_or_equiv
_atom_site_adp_type
_atom_site_calc_flag
_atom_site_refinement_flags
_atom_site_occupancy
_atom_site_type_symbol
Ni 0.5000 0.0000 0.0000 0.0172(2) Uani d S 1 Ni
N1 0.6621(2) 0.15537(18) 0.0206(3) 0.0328(4) Uani d . 1 N
H1A 0.6860 0.1620 -0.0849 0.039 Uiso calc R 1 H
H1B 0.6101 0.2336 0.0350 0.039 Uiso calc R 1 H
N2 0.7099(2) -0.08746(18) 0.1871(2) 0.0298(4) Uani d . 1 N
H2A 0.7012 -0.0859 0.3009 0.036 Uiso calc R 1 H
H2B 0.7168 -0.1751 0.1551 0.036 Uiso calc R 1 H
C3 0.8260(3) 0.1333(2) 0.1815(4) 0.0439(6) Uani d . 1 C
H3A 0.8117 0.1638 0.2954 0.053 Uiso calc R 1 H
H3B 0.9228 0.1846 0.1670 0.053 Uiso calc R 1 H
C4 0.8675(4) -0.0141(2) 0.1942(4) 0.0383(6) Uani d . 1 C
H4A 0.9010 -0.0416 0.0905 0.046 Uiso calc R 1 H
H4B 0.9663 -0.0338 0.3110 0.046 Uiso calc R 1 H
N3 0.3284(2) 0.05798(19) 0.3331(2) 0.0289(4) Uani d . 1 N
O1 0.2690(2) 0.12956(16) 0.4279(2) 0.0390(4) Uani d . 1 O
O2 0.4085(2) 0.11111(16) 0.2437(2) 0.0400(4) Uani d . 1 O
O3 0.3045(2) -0.06558(16) 0.3278(2) 0.0408(4) Uani d . 1 O

loop_
_atom_site_aniso_label
_atom_site_aniso_U_11
_atom_site_aniso_U_22
_atom_site_aniso_U_33
_atom_site_aniso_U_12
_atom_site_aniso_U_13
_atom_site_aniso_U_23
Ni 0.0233(3) 0.0102(3) 0.0182(3) 0.00025(15) 0.0080(2) 0.00177(14)
N1 0.0416(11) 0.0208(9) 0.0370(10) 0.0001(8) 0.0160(8) -0.0003(7)
N2 0.0377(10) 0.0249(9) 0.0274(9) 0.0021(7) 0.0129(7) 0.0008(7)
C3 0.0402(14) 0.0293(13) 0.0540(15) -0.0053(10) 0.0083(11) -0.0047(11)
C4 0.0362(13) 0.0319(13) 0.0441(14) 0.0015(9) 0.0119(11) -0.0009(9)
N3 0.0377(11) 0.0230(10) 0.0245(9) 0.0006(8) 0.0101(8) 0.0008(7)
O1 0.0578(11) 0.0300(9) 0.0368(9) 0.0050(7) 0.0264(8) -0.0006(7)
O2 0.0584(11) 0.0305(9) 0.0420(9) -0.0067(7) 0.0312(8) -0.0036(7)
O3 0.0599(11) 0.0210(9) 0.0448(10) -0.0020(8) 0.0235(8) 0.0015(7)

loop_
_atom_type_symbol
_atom_type_description
_atom_type_scat_dispersion_real
_atom_type_scat_dispersion_imag
_atom_type_scat_source
C C 0.0181 0.0091 'International Tables Vol C Tables 4.2.6.8 and 6.1.1.4'
H H 0.0000 0.0000 'International Tables Vol C Tables 4.2.6.8 and 6.1.1.4'
N N 0.0311 0.0180 'International Tables Vol C Tables 4.2.6.8 and 6.1.1.4'
O O 0.0492 0.0322 'International Tables Vol C Tables 4.2.6.8 and 6.1.1.4'
Ni Ni -3.0029 0.5091 'International Tables Vol C Tables 4.2.6.8 and 6.1.1.4'

loop_
_geom_angle_atom_site_label_1
_geom_angle_atom_site_label_2
_geom_angle_atom_site_label_3
_geom_angle_site_symmetry_1
_geom_angle_site_symmetry_3
_geom_angle
_geom_angle_publ_flag
N2 Ni N2 . 3_655 180.0 ?
N2 Ni N1 . . 85.08(7) y
N2 Ni N1 3_655 . 94.92(7) ?
N2 Ni N1 . 3_655 94.92(7) y
N2 Ni N1 3_655 3_655 85.08(7) ?
N1 Ni N1 . 3_655 180.0 ?
C3 N1 Ni . . 108.60(14) y
C3 N1 H1A . . 110.0 ?
Ni N1 H1A . . 110.0 ?
C3 N1 H1B . . 110.0 ?
Ni N1 H1B . . 110.0 ?
H1A N1 H1B . . 108.3 ?
C4 N2 Ni . . 108.47(14) y
C4 N2 H2A . . 110.0 ?
Ni N2 H2A . . 110.0 ?
C4 N2 H2B . . 110.0 ?
Ni N2 H2B . . 110.0 ?
H2A N2 H2B . . 108.4 ?
N1 C3 C4 . . 108.30(19) y
N1 C3 H3A . . 110.0 ?
C4 C3 H3A . . 110.0 ?
N1 C3 H3B . . 110.0 ?
C4 C3 H3B . . 110.0 ?
H3A C3 H3B . . 108.4 ?
N2 C4 C3 . . 108.1(2) y
N2 C4 H4A . . 110.1 ?
C3 C4 H4A . . 110.1 ?
N2 C4 H4B . . 110.1 ?
C3 C4 H4B . . 110.1 ?
H4A C4 H4B . . 108.4 ?
O2 N3 O3 . . 120.85(17) ?
O2 N3 O1 . . 119.59(18) ?
O3 N3 O1 . . 119.55(16) ?

loop_
_geom_bond_atom_site_label_1
_geom_bond_atom_site_label_2
_geom_bond_site_symmetry_2
_geom_bond_distance
_geom_bond_publ_flag
Ni N2 . 2.0015(18) y
Ni N2 3_655 2.0015(18) ?
Ni N1 . 2.0171(18) y
Ni N1 3_655 2.0171(18) ?
N1 C3 . 1.478(3) y
N1 H1A . 0.9200 ?
N1 H1B . 0.9200 ?
N2 C4 . 1.474(3) y
N2 H2A . 0.9200 ?
N2 H2B . 0.9200 ?
C3 C4 . 1.510(3) y
C3 H3A . 0.9900 ?
C3 H3B . 0.9900 ?
C4 H4A . 0.9900 ?
C4 H4B . 0.9900 ?
N3 O2 . 1.247(2) ?
N3 O3 . 1.251(3) ?
N3 O1 . 1.255(2) ?

loop_
_geom_hbond_atom_site_label_D
_geom_hbond_atom_site_label_H
_geom_hbond_atom_site_label_A
_geom_hbond_site_symmetry_A
_geom_hbond_distance_DH
_geom_hbond_distance_HA
_geom_hbond_distance_DA
_geom_hbond_angle_DHA
_geom_hbond_publ_flag
N1 H1A O3 3_655 0.92 2.16 2.980(3) 148 y
N1 H1B O3 2_655 0.92 2.26 3.008(2) 138 y
N2 H2A O1 3_656 0.92 2.09 2.983(2) 163 y
N2 H2B O1 2_645 0.92 2.08 2.998(2) 178 y

loop_
_geom_torsion_atom_site_label_1
_geom_torsion_atom_site_label_2
_geom_torsion_atom_site_label_3
_geom_torsion_atom_site_label_4
_geom_torsion_site_symmetry_1
_geom_torsion
_geom_torsion_publ_flag
N2 Ni N1 C3 . -11.64(15) y
N2 Ni N1 C3 3_655 168.36(15) ?
N1 Ni N1 C3 3_655 82(7) ?
N2 Ni N2 C4 3_655 -35(7) ?
N1 Ni N2 C4 . -16.22(15) y
N1 Ni N2 C4 3_655 163.78(15) ?
Ni N1 C3 C4 . 36.6(2) y
Ni N2 C4 C3 . 40.4(2) y
N1 C3 C4 N2 . -51.2(3) y
